data_4033442
loop_
_publ_author_name
'Uemura, Naohiro'
'Ishikawa, Hiroki'
'Tamura, Naoki'
'Yoshida, Yasushi'
'Mino, Takashi'
'Kasashima, Yoshio'
'Sakamoto, Masami'

_publ_section_title
;
 Stereoselective Photodimerization of 3-Arylindenones in Solution and in
 the Solid State.
;
_journal_issue 4
_journal_name_full 'The Journal of organic chemistry'
_journal_page_first 2256
_journal_page_last 2262
_journal_paper_doi 10.1021/acs.joc.7b03147
_journal_volume 83
_journal_year 2018
_chemical_formula_sum 'C16 H12 O2'
_chemical_formula_weight 236.26
_space_group_crystal_system monoclinic
_space_group_IT_number 15
_space_group_name_Hall '-C 2yc'
_space_group_name_H-M_alt 'C 1 2/c 1'
_symmetry_space_group_name_Hall '-C 2yc'
_symmetry_space_group_name_H-M 'C 1 2/c 1'
_atom_sites_solution_hydrogens geom
_atom_sites_solution_primary direct
_atom_sites_solution_secondary difmap
_cell_angle_alpha 90
_cell_angle_beta 126.3240(10)
_cell_angle_gamma 90
_cell_formula_units_Z 32
_cell_length_a 41.029(4)
_cell_length_b 9.2510(9)
_cell_length_c 31.065(3)
_cell_measurement_reflns_used 2335
_cell_measurement_temperature 173
_cell_measurement_theta_max 23.1199
_cell_measurement_theta_min 2.2864
_cell_volume 9499.8(16)
_computing_cell_refinement 'SAINT V8.34A (Bruker AXS Inc., 2013)'
_computing_data_collection 'APEX2 (Bruker AXS, 2006)'
_computing_data_reduction 'SAINT V8.34A (Bruker AXS Inc., 2013)'
_computing_molecular_graphics 'XSHEL (Bruker AXS,2002)'
_computing_publication_material 'XCIF (Bruker AXS, 2001)'
_computing_structure_refinement 'SHELXL-2013 (Sheldrick, 2013)'
_computing_structure_solution 'SHELXS-97 (Sheldrick, 1997)'
_diffrn_ambient_temperature 173
_diffrn_detector_area_resol_mean 8.3333
_diffrn_measured_fraction_theta_full 0.985
_diffrn_measured_fraction_theta_max 0.985
_diffrn_measurement_device_type 'Bruker APEXII CCD area detector'
_diffrn_measurement_method 'Phi and Omega scans'
_diffrn_radiation_monochromator graphite
_diffrn_radiation_type MoK\a
_diffrn_radiation_wavelength 0.71073
_diffrn_reflns_av_R_equivalents 0.0462
_diffrn_reflns_av_unetI/netI 0.0662
_diffrn_reflns_limit_h_max 53
_diffrn_reflns_limit_h_min -48
_diffrn_reflns_limit_k_max 11
_diffrn_reflns_limit_k_min -11
_diffrn_reflns_limit_l_max 19
_diffrn_reflns_limit_l_min -40
_diffrn_reflns_number 26697
_diffrn_reflns_theta_full 27.501
_diffrn_reflns_theta_max 27.501
_diffrn_reflns_theta_min 1.232
_diffrn_source 'fine-focus sealed tube'
_exptl_absorpt_coefficient_mu 0.086
_exptl_absorpt_correction_T_max 0.99
_exptl_absorpt_correction_T_min 0.94
_exptl_absorpt_correction_type empirical
_exptl_absorpt_process_details 'SADABS (Sheldrick 1996)'
_exptl_crystal_colour colourless
_exptl_crystal_density_diffrn 1.321
_exptl_crystal_density_method 'not measured'
_exptl_crystal_description prismatic
_exptl_crystal_F_000 3968
_exptl_crystal_size_max 0.300
_exptl_crystal_size_mid 0.300
_exptl_crystal_size_min 0.100
_refine_diff_density_max 0.329
_refine_diff_density_min -0.326
_refine_ls_extinction_coef 0.00058(7)
_refine_ls_extinction_method 'SHELXL-2014/7 (Sheldrick 2014'
_refine_ls_goodness_of_fit_ref 0.925
_refine_ls_hydrogen_treatment constr
_refine_ls_matrix_type full
_refine_ls_number_parameters 654
_refine_ls_number_reflns 10744
_refine_ls_number_restraints 0
_refine_ls_restrained_S_all 0.925
_refine_ls_R_factor_all 0.1419
_refine_ls_R_factor_gt 0.0598
_refine_ls_shift/su_max 0.001
_refine_ls_shift/su_mean 0.000
_refine_ls_structure_factor_coef Fsqd
_refine_ls_weighting_details 'w=1/[\s^2^(Fo^2^)+(0.0803P)^2^] where P=(Fo^2^+2Fc^2^)/3'
_refine_ls_weighting_scheme calc
_refine_ls_wR_factor_gt 0.1374
_refine_ls_wR_factor_ref 0.1802
_reflns_number_gt 4995
_reflns_number_total 10744
_reflns_threshold_expression 'I > 2\s(I)'
_cod_data_source_file jo7b03147_si_004.cif
_cod_data_source_block I
_cod_depositor_comments 'Adding full bibliography for 4033434--4033446.cif.'
_cod_database_code 4033442

loop_
_space_group_symop_operation_xyz
'x, y, z'
'-x, y, -z+1/2'
'x+1/2, y+1/2, z'
'-x+1/2, y+1/2, -z+1/2'
'-x, -y, -z'
'x, -y, z-1/2'
'-x+1/2, -y+1/2, -z'
'x+1/2, -y+1/2, z-1/2'

loop_
_atom_site_type_symbol
_atom_site_label
_atom_site_fract_x
_atom_site_fract_y
_atom_site_fract_z
_atom_site_U_iso_or_equiv
_atom_site_adp_type
_atom_site_calc_flag
_atom_site_refinement_flags_adp
_atom_site_refinement_flags_posn
_atom_site_occupancy
C C1 0.68393(8) 0.2102(3) 0.86410(9) 0.0449(7) Uani d . . 1
C C2 0.70172(7) 0.2862(3) 0.83979(9) 0.0398(6) Uani d . . 1
C C3 0.68355(8) 0.3386(3) 0.78921(10) 0.0499(7) Uani d . . 1
H H3 0.655 0.3339 0.7634 0.06 Uiso calc U R 1
C C4 0.70813(9) 0.3989(3) 0.77677(10) 0.0581(8) Uani d . . 1
H H4 0.6962 0.4362 0.7419 0.07 Uiso calc U R 1
C C5 0.74947(9) 0.4052(3) 0.81432(10) 0.0548(8) Uani d . . 1
H H5 0.7657 0.4468 0.805 0.066 Uiso calc U R 1
C C6 0.76803(8) 0.3510(3) 0.86618(9) 0.0425(6) Uani d . . 1
H H6 0.7966 0.355 0.892 0.051 Uiso calc U R 1
C C7 0.74368(7) 0.2921(2) 0.87847(9) 0.0342(6) Uani d . . 1
C C8 0.75356(7) 0.2211(2) 0.92816(8) 0.0331(6) Uani d . . 1
C C9 0.71874(7) 0.1754(3) 0.91902(9) 0.0408(6) Uani d . . 1
H H9 0.7169 0.1273 0.9445 0.049 Uiso calc U R 1
C C10 0.79441(7) 0.2029(2) 0.97788(8) 0.0307(5) Uani d . . 1
C C11 0.80414(7) 0.0791(2) 1.00912(8) 0.0333(5) Uani d . . 1
H H11 0.7844 0.0053 0.9967 0.04 Uiso calc U R 1
C C12 0.84157(7) 0.0606(2) 1.05742(9) 0.0336(6) Uani d . . 1
H H12 0.8474 -0.0246 1.0779 0.04 Uiso calc U R 1
C C13 0.87047(7) 0.1678(2) 1.07552(8) 0.0320(5) Uani d . . 1
C C14 0.86184(7) 0.2908(2) 1.04508(8) 0.0332(5) Uani d . . 1
H H14 0.8819 0.3637 1.0575 0.04 Uiso calc U R 1
C C15 0.82456(7) 0.3082(2) 0.99708(9) 0.0340(5) Uani d . . 1
H H15 0.8191 0.3931 0.9766 0.041 Uiso calc U R 1
C C16 0.91799(8) 0.0418(3) 1.15705(9) 0.0486(7) Uani d . . 1
H H16A 0.8993 0.0412 1.1669 0.073 Uiso calc U R 1
H H16B 0.9458 0.051 1.1893 0.073 Uiso calc U R 1
H H16C 0.9152 -0.0487 1.1387 0.073 Uiso calc U R 1
C C17 0.56178(8) 0.4071(3) 0.64118(9) 0.0408(6) Uani d . . 1
C C18 0.54725(7) 0.5179(3) 0.66121(9) 0.0394(6) Uani d . . 1
C C19 0.56805(9) 0.5888(3) 0.70875(10) 0.0550(8) Uani d . . 1
H H19 0.5958 0.5691 0.7357 0.066 Uiso calc U R 1
C C20 0.54720(10) 0.6911(3) 0.71652(11) 0.0670(9) Uani d . . 1
H H20 0.5607 0.7418 0.7495 0.08 Uiso calc U R 1
C C21 0.50723(10) 0.7194(3) 0.67705(11) 0.0609(8) Uani d . . 1
H H21 0.4936 0.7899 0.6833 0.073 Uiso calc U R 1
C C22 0.48595(8) 0.6479(3) 0.62804(10) 0.0445(7) Uani d . . 1
H H22 0.4584 0.67 0.6007 0.053 Uiso calc U R 1
C C23 0.50614(7) 0.5443(2) 0.62060(9) 0.0352(6) Uani d . . 1
C C24 0.49366(7) 0.4479(2) 0.57434(8) 0.0310(5) Uani d . . 1
C C25 0.52594(7) 0.3686(3) 0.58748(9) 0.0382(6) Uani d . . 1
H H25 0.5256 0.2977 0.5651 0.046 Uiso calc U R 1
C C26 0.45356(7) 0.4417(2) 0.52324(9) 0.0308(5) Uani d . . 1
C C27 0.44975(7) 0.4033(2) 0.47697(8) 0.0325(5) Uani d . . 1
H H27 0.4736 0.3886 0.4791 0.039 Uiso calc U R 1
C C28 0.41268(7) 0.3859(2) 0.42841(8) 0.0341(6) Uani d . . 1
H H28 0.411 0.3598 0.3976 0.041 Uiso calc U R 1
C C29 0.37769(7) 0.4073(2) 0.42512(9) 0.0338(6) Uani d . . 1
C C30 0.38043(7) 0.4471(2) 0.47014(9) 0.0367(6) Uani d . . 1
H H30 0.3565 0.4628 0.4677 0.044 Uiso calc U R 1
C C31 0.41780(7) 0.4641(2) 0.51842(9) 0.0347(6) Uani d . . 1
H H31 0.4193 0.4915 0.549 0.042 Uiso calc U R 1
C C32 0.33585(8) 0.3222(3) 0.33493(9) 0.0512(7) Uani d . . 1
H H32A 0.3493 0.3822 0.3238 0.077 Uiso calc U R 1
H H32B 0.3072 0.312 0.3051 0.077 Uiso calc U R 1
H H32C 0.3485 0.2266 0.3457 0.077 Uiso calc U R 1
C C33 0.68355(7) 0.6683(3) 0.85223(9) 0.0374(6) Uani d . . 1
C C34 0.69807(7) 0.7756(2) 0.83150(8) 0.0345(6) Uani d . . 1
C C35 0.67688(8) 0.8482(3) 0.78376(9) 0.0424(6) Uani d . . 1
H H35 0.6488 0.8313 0.7575 0.051 Uiso calc U R 1
C C36 0.69808(8) 0.9480(3) 0.77520(9) 0.0483(7) Uani d . . 1
H H36 0.6845 0.9984 0.7422 0.058 Uiso calc U R 1
C C37 0.73831(8) 0.9737(3) 0.81410(9) 0.0469(7) Uani d . . 1
H H37 0.7521 1.0423 0.8076 0.056 Uiso calc U R 1
C C38 0.75958(7) 0.9011(2) 0.86335(9) 0.0386(6) Uani d . . 1
H H38 0.7873 0.9216 0.8904 0.046 Uiso calc U R 1
C C39 0.73921(7) 0.7996(2) 0.87130(8) 0.0308(5) Uani d . . 1
C C40 0.75176(7) 0.7038(2) 0.91758(8) 0.0311(5) Uani d . . 1
C C41 0.71937(7) 0.6276(2) 0.90539(8) 0.0358(6) Uani d . . 1
H H41 0.7196 0.5575 0.928 0.043 Uiso calc U R 1
C C42 0.79227(7) 0.6941(2) 0.96841(8) 0.0291(5) Uani d . . 1
C C43 0.79665(7) 0.6561(2) 1.01519(8) 0.0328(5) Uani d . . 1
H H43 0.773 0.6426 1.0137 0.039 Uiso calc U R 1
C C44 0.83398(7) 0.6374(2) 1.06346(8) 0.0337(5) Uani d . . 1
H H44 0.836 0.6115 1.0945 0.04 Uiso calc U R 1
C C45 0.86856(7) 0.6571(2) 1.06591(9) 0.0323(6) Uani d . . 1
C C46 0.86543(7) 0.6970(2) 1.02075(9) 0.0339(5) Uani d . . 1
H H46 0.8892 0.7119 1.0227 0.041 Uiso calc U R 1
C C47 0.82779(7) 0.7153(2) 0.97272(9) 0.0326(5) Uani d . . 1
H H47 0.8261 0.7429 0.942 0.039 Uiso calc U R 1
C C48 0.91108(8) 0.5782(3) 1.15671(9) 0.0517(7) Uani d . . 1
H H48A 0.8985 0.6435 1.1678 0.078 Uiso calc U R 1
H H48B 0.9398 0.5669 1.1861 0.078 Uiso calc U R 1
H H48C 0.8977 0.4838 1.1474 0.078 Uiso calc U R 1
C C49 0.56923(7) 0.9659(3) 0.64028(9) 0.0386(6) Uani d . . 1
C C50 0.55192(7) 1.0425(2) 0.66507(9) 0.0354(6) Uani d . . 1
C C51 0.57101(8) 1.0980(3) 0.71542(9) 0.0429(6) Uani d . . 1
H H51 0.5996 1.0923 0.7407 0.051 Uiso calc U R 1
C C52 0.54721(9) 1.1630(3) 0.72840(10) 0.0494(7) Uani d . . 1
H H52 0.5596 1.204 0.7628 0.059 Uiso calc U R 1
C C53 0.50574(9) 1.1680(3) 0.69140(10) 0.0503(7) Uani d . . 1
H H53 0.4899 1.2119 0.7009 0.06 Uiso calc U R 1
C C54 0.48638(8) 1.1099(3) 0.64006(9) 0.0405(6) Uani d . . 1
H H54 0.4578 1.113 0.615 0.049 Uiso calc U R 1
C C55 0.50995(7) 1.0483(2) 0.62692(8) 0.0330(6) Uani d . . 1
C C56 0.49964(7) 0.9749(2) 0.57702(8) 0.0301(5) Uani d . . 1
C C57 0.53421(7) 0.9294(3) 0.58569(9) 0.0381(6) Uani d . . 1
H H57 0.5358 0.8805 0.5601 0.046 Uiso calc U R 1
C C58 0.45890(7) 0.9573(2) 0.52757(8) 0.0297(5) Uani d . . 1
C C59 0.44903(7) 0.8347(2) 0.49582(8) 0.0323(5) Uani d . . 1
H H59 0.4687 0.7604 0.5082 0.039 Uiso calc U R 1
C C60 0.41182(7) 0.8175(2) 0.44717(8) 0.0318(5) Uani d . . 1
H H60 0.4061 0.7332 0.4263 0.038 Uiso calc U R 1
C C61 0.38276(7) 0.9251(2) 0.42908(8) 0.0310(5) Uani d . . 1
C C62 0.39144(7) 1.0469(2) 0.46012(8) 0.0326(5) Uani d . . 1
H H62 0.3715 1.1198 0.448 0.039 Uiso calc U R 1
C C63 0.42885(7) 1.0628(2) 0.50843(8) 0.0333(5) Uani d . . 1
H H63 0.4343 1.1472 0.5292 0.04 Uiso calc U R 1
C C64 0.33515(7) 0.7987(3) 0.34790(9) 0.0437(6) Uani d . . 1
H H64A 0.3539 0.7964 0.3381 0.066 Uiso calc U R 1
H H64B 0.3074 0.8084 0.3155 0.066 Uiso calc U R 1
H H64C 0.3377 0.709 0.3664 0.066 Uiso calc U R 1
O O1 0.64850(6) 0.1832(2) 0.84224(7) 0.0658(6) Uani d . . 1
O O2 0.90872(5) 0.16101(17) 1.12230(6) 0.0401(4) Uani d . . 1
O O3 0.59618(6) 0.3631(2) 0.66393(7) 0.0589(5) Uani d . . 1
O O4 0.33947(5) 0.38945(18) 0.37916(6) 0.0450(5) Uani d . . 1
O O5 0.64876(5) 0.6278(2) 0.83018(6) 0.0564(5) Uani d . . 1
O O6 0.90701(5) 0.63762(17) 1.11121(6) 0.0421(4) Uani d . . 1
O O7 0.60477(5) 0.9396(2) 0.66111(6) 0.0534(5) Uani d . . 1
O O8 0.34466(5) 0.91893(17) 0.38236(6) 0.0391(4) Uani d . . 1

loop_
_atom_site_aniso_label
_atom_site_aniso_U_11
_atom_site_aniso_U_22
_atom_site_aniso_U_33
_atom_site_aniso_U_12
_atom_site_aniso_U_13
_atom_site_aniso_U_23
C1 0.0337(16) 0.0586(18) 0.0385(14) -0.0065(13) 0.0192(13) -0.0094(12)
C2 0.0342(15) 0.0438(15) 0.0333(13) 0.0015(11) 0.0155(12) -0.0067(11)
C3 0.0425(17) 0.0529(18) 0.0397(15) 0.0075(13) 0.0164(13) 0.0020(13)
C4 0.063(2) 0.0583(19) 0.0403(15) 0.0055(16) 0.0238(15) 0.0136(13)
C5 0.060(2) 0.0548(18) 0.0493(16) -0.0048(15) 0.0319(15) 0.0114(14)
C6 0.0414(16) 0.0422(15) 0.0401(14) -0.0021(12) 0.0220(13) 0.0052(11)
C7 0.0342(14) 0.0317(13) 0.0346(13) 0.0017(11) 0.0192(12) -0.0006(10)
C8 0.0337(14) 0.0347(13) 0.0315(12) -0.0020(11) 0.0196(11) -0.0052(10)
C9 0.0356(15) 0.0506(16) 0.0386(14) -0.0042(12) 0.0234(12) -0.0035(11)
C10 0.0315(14) 0.0317(13) 0.0332(12) -0.0027(10) 0.0215(11) -0.0040(10)
C11 0.0344(14) 0.0313(13) 0.0387(13) -0.0059(10) 0.0241(12) -0.0034(10)
C12 0.0357(14) 0.0290(13) 0.0373(13) -0.0026(10) 0.0223(12) -0.0002(10)
C13 0.0299(14) 0.0359(14) 0.0305(12) 0.0000(10) 0.0181(11) -0.0026(10)
C14 0.0324(14) 0.0317(13) 0.0379(13) -0.0054(10) 0.0221(11) -0.0051(10)
C15 0.0365(14) 0.0317(13) 0.0376(13) -0.0005(11) 0.0239(12) -0.0002(10)
C16 0.0386(16) 0.0533(17) 0.0408(14) 0.0032(13) 0.0164(13) 0.0123(12)
C17 0.0354(16) 0.0502(16) 0.0327(13) 0.0075(12) 0.0178(12) 0.0104(11)
C18 0.0381(15) 0.0427(15) 0.0323(13) 0.0015(12) 0.0180(12) 0.0029(11)
C19 0.0538(19) 0.0546(19) 0.0367(15) -0.0014(14) 0.0159(14) -0.0050(13)
C20 0.072(2) 0.060(2) 0.0449(17) -0.0060(17) 0.0217(17) -0.0195(15)
C21 0.072(2) 0.0471(18) 0.0567(18) 0.0025(15) 0.0343(17) -0.0160(14)
C22 0.0506(17) 0.0344(14) 0.0434(14) 0.0033(12) 0.0250(13) -0.0022(11)
C23 0.0386(15) 0.0332(13) 0.0322(13) -0.0026(11) 0.0201(12) 0.0013(10)
C24 0.0326(14) 0.0298(13) 0.0331(12) -0.0001(10) 0.0208(11) 0.0055(10)
C25 0.0380(15) 0.0423(15) 0.0359(13) 0.0061(11) 0.0229(12) 0.0052(11)
C26 0.0354(14) 0.0258(12) 0.0365(13) -0.0021(10) 0.0242(11) 0.0010(10)
C27 0.0307(13) 0.0328(13) 0.0380(13) 0.0030(10) 0.0225(11) 0.0037(10)
C28 0.0360(15) 0.0352(13) 0.0318(12) 0.0028(11) 0.0204(11) 0.0029(10)
C29 0.0289(14) 0.0273(13) 0.0370(13) 0.0012(10) 0.0150(11) 0.0022(10)
C30 0.0349(14) 0.0322(13) 0.0482(15) 0.0008(10) 0.0274(13) -0.0017(11)
C31 0.0391(15) 0.0293(13) 0.0404(13) -0.0009(10) 0.0262(12) -0.0018(10)
C32 0.0440(17) 0.0587(18) 0.0375(14) 0.0052(13) 0.0169(13) -0.0026(13)
C33 0.0308(14) 0.0475(16) 0.0307(12) -0.0066(11) 0.0164(11) -0.0074(11)
C34 0.0322(14) 0.0381(14) 0.0279(12) -0.0017(11) 0.0148(11) -0.0055(10)
C35 0.0331(15) 0.0504(16) 0.0302(13) 0.0013(12) 0.0114(12) 0.0005(11)
C36 0.0465(17) 0.0519(17) 0.0349(14) 0.0042(13) 0.0178(13) 0.0109(12)
C37 0.0504(18) 0.0416(15) 0.0465(15) -0.0025(13) 0.0275(14) 0.0074(12)
C38 0.0338(15) 0.0374(14) 0.0392(14) -0.0028(11) 0.0188(12) -0.0008(11)
C39 0.0323(14) 0.0287(12) 0.0301(12) 0.0010(10) 0.0179(11) -0.0008(10)
C40 0.0322(14) 0.0350(13) 0.0280(12) 0.0006(10) 0.0189(11) -0.0021(10)
C41 0.0322(14) 0.0426(14) 0.0306(12) -0.0031(11) 0.0175(11) 0.0010(10)
C42 0.0298(13) 0.0253(12) 0.0321(12) 0.0008(10) 0.0184(11) -0.0008(9)
C43 0.0347(14) 0.0327(13) 0.0367(13) -0.0002(10) 0.0243(11) -0.0004(10)
C44 0.0345(14) 0.0365(13) 0.0293(12) 0.0011(11) 0.0184(11) -0.0023(10)
C45 0.0284(14) 0.0270(12) 0.0327(12) 0.0002(10) 0.0132(11) -0.0032(10)
C46 0.0299(14) 0.0327(13) 0.0402(13) 0.0000(10) 0.0213(11) -0.0002(10)
C47 0.0344(14) 0.0313(13) 0.0363(13) 0.0012(10) 0.0232(11) 0.0017(10)
C48 0.0459(17) 0.0668(19) 0.0282(13) 0.0012(14) 0.0142(13) 0.0020(12)
C49 0.0318(15) 0.0485(16) 0.0341(13) 0.0040(12) 0.0188(12) 0.0057(11)
C50 0.0334(14) 0.0401(14) 0.0332(13) -0.0024(11) 0.0199(12) -0.0009(10)
C51 0.0385(16) 0.0494(16) 0.0323(13) -0.0055(12) 0.0163(12) -0.0017(11)
C52 0.0573(19) 0.0565(18) 0.0354(14) -0.0035(14) 0.0281(14) -0.0106(12)
C53 0.0567(19) 0.0600(18) 0.0419(15) 0.0041(14) 0.0334(15) -0.0071(13)
C54 0.0377(15) 0.0495(16) 0.0391(14) 0.0026(12) 0.0254(12) -0.0015(12)
C55 0.0336(14) 0.0368(14) 0.0309(12) -0.0026(11) 0.0204(11) 0.0009(10)
C56 0.0315(14) 0.0293(12) 0.0312(12) -0.0005(10) 0.0195(11) 0.0020(9)
C57 0.0338(14) 0.0489(16) 0.0317(13) 0.0034(11) 0.0195(12) -0.0011(11)
C58 0.0287(13) 0.0315(13) 0.0314(12) 0.0011(10) 0.0193(11) 0.0046(10)
C59 0.0334(14) 0.0326(13) 0.0351(12) 0.0051(10) 0.0227(11) 0.0014(10)
C60 0.0336(14) 0.0309(13) 0.0319(12) 0.0018(10) 0.0199(11) -0.0008(10)
C61 0.0274(13) 0.0355(13) 0.0281(12) -0.0025(10) 0.0153(11) 0.0011(10)
C62 0.0340(14) 0.0292(12) 0.0378(13) 0.0051(10) 0.0230(11) 0.0046(10)
C63 0.0380(14) 0.0288(13) 0.0377(13) -0.0016(10) 0.0249(12) -0.0014(10)
C64 0.0371(15) 0.0513(16) 0.0310(13) -0.0019(12) 0.0138(12) -0.0065(11)
O1 0.0326(12) 0.1039(17) 0.0512(11) -0.0161(11) 0.0194(9) -0.0131(11)
O2 0.0320(10) 0.0432(10) 0.0365(9) -0.0006(8) 0.0155(8) 0.0046(7)
O3 0.0410(12) 0.0794(14) 0.0460(11) 0.0180(10) 0.0201(10) 0.0121(9)
O4 0.0309(10) 0.0488(11) 0.0437(10) 0.0016(8) 0.0158(8) -0.0069(8)
O5 0.0350(11) 0.0806(14) 0.0420(10) -0.0167(10) 0.0164(9) -0.0019(9)
O6 0.0334(10) 0.0487(10) 0.0323(9) -0.0006(8) 0.0129(8) 0.0029(7)
O7 0.0322(11) 0.0790(14) 0.0442(10) 0.0097(9) 0.0199(9) 0.0011(9)
O8 0.0307(10) 0.0454(10) 0.0324(9) 0.0041(8) 0.0139(8) -0.0002(7)

loop_
_atom_type_symbol
_atom_type_description
_atom_type_scat_dispersion_real
_atom_type_scat_dispersion_imag
_atom_type_scat_source
C C 0.0033 0.0016 'International Tables Vol C Tables 4.2.6.8 and 6.1.1.4'
H H 0.0000 0.0000 'International Tables Vol C Tables 4.2.6.8 and 6.1.1.4'
O O 0.0106 0.0060 'International Tables Vol C Tables 4.2.6.8 and 6.1.1.4'

loop_
_geom_angle_atom_site_label_1
_geom_angle_atom_site_label_2
_geom_angle_atom_site_label_3
_geom_angle
O1 C1 C9 128.5(3)
O1 C1 C2 126.5(2)
C9 C1 C2 105.0(2)
C3 C2 C7 121.9(2)
C3 C2 C1 130.4(2)
C7 C2 C1 107.7(2)
C2 C3 C4 118.0(3)
C2 C3 H3 121.0
C4 C3 H3 121.0
C5 C4 C3 120.9(2)
C5 C4 H4 119.6
C3 C4 H4 119.6
C4 C5 C6 121.0(3)
C4 C5 H5 119.5
C6 C5 H5 119.5
C7 C6 C5 118.0(2)
C7 C6 H6 121.0
C5 C6 H6 121.0
C6 C7 C2 120.2(2)
C6 C7 C8 131.5(2)
C2 C7 C8 108.2(2)
C9 C8 C10 126.3(2)
C9 C8 C7 108.3(2)
C10 C8 C7 125.4(2)
C8 C9 C1 110.8(2)
C8 C9 H9 124.6
C1 C9 H9 124.6
C11 C10 C15 117.2(2)
C11 C10 C8 120.2(2)
C15 C10 C8 122.5(2)
C12 C11 C10 122.2(2)
C12 C11 H11 118.9
C10 C11 H11 118.9
C11 C12 C13 119.1(2)
C11 C12 H12 120.5
C13 C12 H12 120.5
O2 C13 C12 124.4(2)
O2 C13 C14 115.5(2)
C12 C13 C14 120.0(2)
C15 C14 C13 120.5(2)
C15 C14 H14 119.7
C13 C14 H14 119.7
C14 C15 C10 121.0(2)
C14 C15 H15 119.5
C10 C15 H15 119.5
O2 C16 H16A 109.5
O2 C16 H16B 109.5
H16A C16 H16B 109.5
O2 C16 H16C 109.5
H16A C16 H16C 109.5
H16B C16 H16C 109.5
O3 C17 C25 127.9(2)
O3 C17 C18 126.9(2)
C25 C17 C18 105.1(2)
C19 C18 C23 122.6(2)
C19 C18 C17 129.4(2)
C23 C18 C17 107.9(2)
C18 C19 C20 117.6(3)
C18 C19 H19 121.2
C20 C19 H19 121.2
C21 C20 C19 120.5(3)
C21 C20 H20 119.7
C19 C20 H20 119.7
C20 C21 C22 122.0(3)
C20 C21 H21 119.0
C22 C21 H21 119.0
C23 C22 C21 117.7(3)
C23 C22 H22 121.1
C21 C22 H22 121.1
C22 C23 C18 119.5(2)
C22 C23 C24 132.7(2)
C18 C23 C24 107.7(2)
C25 C24 C26 125.4(2)
C25 C24 C23 108.5(2)
C26 C24 C23 126.1(2)
C24 C25 C17 110.7(2)
C24 C25 H25 124.6
C17 C25 H25 124.6
C27 C26 C31 117.2(2)
C27 C26 C24 119.7(2)
C31 C26 C24 123.0(2)
C28 C27 C26 122.3(2)
C28 C27 H27 118.8
C26 C27 H27 118.8
C27 C28 C29 119.0(2)
C27 C28 H28 120.5
C29 C28 H28 120.5
O4 C29 C30 116.3(2)
O4 C29 C28 123.6(2)
C30 C29 C28 120.0(2)
C31 C30 C29 120.1(2)
C31 C30 H30 119.9
C29 C30 H30 119.9
C30 C31 C26 121.3(2)
C30 C31 H31 119.4
C26 C31 H31 119.4
O4 C32 H32A 109.5
O4 C32 H32B 109.5
H32A C32 H32B 109.5
O4 C32 H32C 109.5
H32A C32 H32C 109.5
H32B C32 H32C 109.5
O5 C33 C41 127.7(2)
O5 C33 C34 126.7(2)
C41 C33 C34 105.5(2)
C35 C34 C39 122.6(2)
C35 C34 C33 129.5(2)
C39 C34 C33 107.87(19)
C34 C35 C36 117.5(2)
C34 C35 H35 121.2
C36 C35 H35 121.2
C37 C36 C35 120.4(2)
C37 C36 H36 119.8
C35 C36 H36 119.8
C36 C37 C38 121.6(2)
C36 C37 H37 119.2
C38 C37 H37 119.2
C39 C38 C37 118.1(2)
C39 C38 H38 120.9
C37 C38 H38 120.9
C38 C39 C34 119.6(2)
C38 C39 C40 132.7(2)
C34 C39 C40 107.7(2)
C41 C40 C42 124.8(2)
C41 C40 C39 108.64(19)
C42 C40 C39 126.6(2)
C40 C41 C33 110.2(2)
C40 C41 H41 124.9
C33 C41 H41 124.9
C47 C42 C43 116.8(2)
C47 C42 C40 123.2(2)
C43 C42 C40 120.0(2)
C44 C43 C42 122.5(2)
C44 C43 H43 118.8
C42 C43 H43 118.8
C43 C44 C45 119.0(2)
C43 C44 H44 120.5
C45 C44 H44 120.5
O6 C45 C46 115.9(2)
O6 C45 C44 123.9(2)
C46 C45 C44 120.2(2)
C45 C46 C47 120.1(2)
C45 C46 H46 120.0
C47 C46 H46 120.0
C46 C47 C42 121.4(2)
C46 C47 H47 119.3
C42 C47 H47 119.3
O6 C48 H48A 109.5
O6 C48 H48B 109.5
H48A C48 H48B 109.5
O6 C48 H48C 109.5
H48A C48 H48C 109.5
H48B C48 H48C 109.5
O7 C49 C57 127.6(2)
O7 C49 C50 127.1(2)
C57 C49 C50 105.3(2)
C51 C50 C55 122.5(2)
C51 C50 C49 129.8(2)
C55 C50 C49 107.65(19)
C50 C51 C52 117.9(2)
C50 C51 H51 121.1
C52 C51 H51 121.1
C53 C52 C51 120.2(2)
C53 C52 H52 119.9
C51 C52 H52 119.9
C52 C53 C54 121.6(2)
C52 C53 H53 119.2
C54 C53 H53 119.2
C55 C54 C53 118.2(2)
C55 C54 H54 120.9
C53 C54 H54 120.9
C54 C55 C50 119.6(2)
C54 C55 C56 132.4(2)
C50 C55 C56 108.0(2)
C57 C56 C58 126.1(2)
C57 C56 C55 108.4(2)
C58 C56 C55 125.5(2)
C56 C57 C49 110.7(2)
C56 C57 H57 124.7
C49 C57 H57 124.7
C59 C58 C63 116.9(2)
C59 C58 C56 120.3(2)
C63 C58 C56 122.7(2)
C60 C59 C58 122.5(2)
C60 C59 H59 118.8
C58 C59 H59 118.8
C59 C60 C61 119.1(2)
C59 C60 H60 120.4
C61 C60 H60 120.4
O8 C61 C62 115.8(2)
O8 C61 C60 124.5(2)
C62 C61 C60 119.7(2)
C63 C62 C61 120.4(2)
C63 C62 H62 119.8
C61 C62 H62 119.8
C62 C63 C58 121.4(2)
C62 C63 H63 119.3
C58 C63 H63 119.3
O8 C64 H64A 109.5
O8 C64 H64B 109.5
H64A C64 H64B 109.5
O8 C64 H64C 109.5
H64A C64 H64C 109.5
H64B C64 H64C 109.5
C13 O2 C16 117.53(18)
C29 O4 C32 117.17(19)
C45 O6 C48 117.08(19)
C61 O8 C64 117.51(18)

loop_
_geom_bond_atom_site_label_1
_geom_bond_atom_site_label_2
_geom_bond_distance
C1 O1 1.212(3)
C1 C9 1.472(3)
C1 C2 1.500(4)
C2 C3 1.368(3)
C2 C7 1.400(3)
C3 C4 1.393(4)
C3 H3 0.95
C4 C5 1.377(4)
C4 H4 0.95
C5 C6 1.405(3)
C5 H5 0.95
C6 C7 1.375(3)
C6 H6 0.95
C7 C8 1.496(3)
C8 C9 1.349(3)
C8 C10 1.468(3)
C9 H9 0.95
C10 C11 1.398(3)
C10 C15 1.401(3)
C11 C12 1.382(3)
C11 H11 0.95
C12 C13 1.384(3)
C12 H12 0.95
C13 O2 1.370(2)
C13 C14 1.385(3)
C14 C15 1.374(3)
C14 H14 0.95
C15 H15 0.95
C16 O2 1.428(3)
C16 H16A 0.98
C16 H16B 0.98
C16 H16C 0.98
C17 O3 1.215(3)
C17 C25 1.472(3)
C17 C18 1.494(3)
C18 C19 1.359(3)
C18 C23 1.405(3)
C19 C20 1.390(4)
C19 H19 0.95
C20 C21 1.371(4)
C20 H20 0.95
C21 C22 1.394(3)
C21 H21 0.95
C22 C23 1.373(3)
C22 H22 0.95
C23 C24 1.500(3)
C24 C25 1.348(3)
C24 C26 1.462(3)
C25 H25 0.95
C26 C27 1.397(3)
C26 C31 1.399(3)
C27 C28 1.377(3)
C27 H27 0.95
C28 C29 1.392(3)
C28 H28 0.95
C29 O4 1.369(3)
C29 C30 1.385(3)
C30 C31 1.379(3)
C30 H30 0.95
C31 H31 0.95
C32 O4 1.433(3)
C32 H32A 0.98
C32 H32B 0.98
C32 H32C 0.98
C33 O5 1.220(3)
C33 C41 1.467(3)
C33 C34 1.486(3)
C34 C35 1.371(3)
C34 C39 1.398(3)
C35 C36 1.398(3)
C35 H35 0.95
C36 C37 1.370(3)
C36 H36 0.95
C37 C38 1.404(3)
C37 H37 0.95
C38 C39 1.373(3)
C38 H38 0.95
C39 C40 1.497(3)
C40 C41 1.346(3)
C40 C42 1.468(3)
C41 H41 0.95
C42 C47 1.396(3)
C42 C43 1.400(3)
C43 C44 1.380(3)
C43 H43 0.95
C44 C45 1.387(3)
C44 H44 0.95
C45 O6 1.368(3)
C45 C46 1.381(3)
C46 C47 1.382(3)
C46 H46 0.95
C47 H47 0.95
C48 O6 1.431(3)
C48 H48A 0.98
C48 H48B 0.98
C48 H48C 0.98
C49 O7 1.219(3)
C49 C57 1.472(3)
C49 C50 1.499(3)
C50 C51 1.368(3)
C50 C55 1.398(3)
C51 C52 1.394(4)
C51 H51 0.95
C52 C53 1.379(4)
C52 H52 0.95
C53 C54 1.401(3)
C53 H53 0.95
C54 C55 1.376(3)
C54 H54 0.95
C55 C56 1.505(3)
C56 C57 1.345(3)
C56 C58 1.462(3)
C57 H57 0.95
C58 C59 1.396(3)
C58 C63 1.399(3)
C59 C60 1.381(3)
C59 H59 0.95
C60 C61 1.391(3)
C60 H60 0.95
C61 O8 1.366(2)
C61 C62 1.385(3)
C62 C63 1.379(3)
C62 H62 0.95
C63 H63 0.95
C64 O8 1.428(3)
C64 H64A 0.98
C64 H64B 0.98
C64 H64C 0.98

loop_
_geom_torsion_atom_site_label_1
_geom_torsion_atom_site_label_2
_geom_torsion_atom_site_label_3
_geom_torsion_atom_site_label_4
_geom_torsion
O1 C1 C2 C3 -1.5(5)
C9 C1 C2 C3 177.7(3)
O1 C1 C2 C7 -178.8(3)
C9 C1 C2 C7 0.5(3)
C7 C2 C3 C4 0.0(4)
C1 C2 C3 C4 -176.9(3)
C2 C3 C4 C5 0.2(4)
C3 C4 C5 C6 0.0(4)
C4 C5 C6 C7 -0.3(4)
C5 C6 C7 C2 0.5(4)
C5 C6 C7 C8 177.3(2)
C3 C2 C7 C6 -0.4(4)
C1 C2 C7 C6 177.2(2)
C3 C2 C7 C8 -177.8(2)
C1 C2 C7 C8 -0.3(3)
C6 C7 C8 C9 -177.1(3)
C2 C7 C8 C9 -0.1(3)
C6 C7 C8 C10 2.0(4)
C2 C7 C8 C10 179.0(2)
C10 C8 C9 C1 -178.7(2)
C7 C8 C9 C1 0.4(3)
O1 C1 C9 C8 178.7(3)
C2 C1 C9 C8 -0.5(3)
C9 C8 C10 C11 34.0(3)
C7 C8 C10 C11 -144.9(2)
C9 C8 C10 C15 -143.7(2)
C7 C8 C10 C15 37.4(3)
C15 C10 C11 C12 0.9(3)
C8 C10 C11 C12 -176.9(2)
C10 C11 C12 C13 -0.1(3)
C11 C12 C13 O2 -179.1(2)
C11 C12 C13 C14 -0.7(3)
O2 C13 C14 C15 179.2(2)
C12 C13 C14 C15 0.6(3)
C13 C14 C15 C10 0.3(3)
C11 C10 C15 C14 -1.0(3)
C8 C10 C15 C14 176.7(2)
O3 C17 C18 C19 -2.8(5)
C25 C17 C18 C19 179.6(3)
O3 C17 C18 C23 175.5(3)
C25 C17 C18 C23 -2.0(3)
C23 C18 C19 C20 -0.2(4)
C17 C18 C19 C20 178.0(3)
C18 C19 C20 C21 -0.7(5)
C19 C20 C21 C22 0.1(5)
C20 C21 C22 C23 1.4(4)
C21 C22 C23 C18 -2.2(4)
C21 C22 C23 C24 -179.6(2)
C19 C18 C23 C22 1.7(4)
C17 C18 C23 C22 -176.8(2)
C19 C18 C23 C24 179.6(2)
C17 C18 C23 C24 1.1(3)
C22 C23 C24 C25 177.9(3)
C18 C23 C24 C25 0.3(3)
C22 C23 C24 C26 -1.3(4)
C18 C23 C24 C26 -178.9(2)
C26 C24 C25 C17 177.6(2)
C23 C24 C25 C17 -1.6(3)
O3 C17 C25 C24 -175.3(3)
C18 C17 C25 C24 2.2(3)
C25 C24 C26 C27 -28.4(3)
C23 C24 C26 C27 150.6(2)
C25 C24 C26 C31 147.6(2)
C23 C24 C26 C31 -33.4(3)
C31 C26 C27 C28 -0.8(3)
C24 C26 C27 C28 175.4(2)
C26 C27 C28 C29 0.0(3)
C27 C28 C29 O4 -178.4(2)
C27 C28 C29 C30 0.8(3)
O4 C29 C30 C31 178.46(19)
C28 C29 C30 C31 -0.7(3)
C29 C30 C31 C26 -0.1(3)
C27 C26 C31 C30 0.8(3)
C24 C26 C31 C30 -175.3(2)
O5 C33 C34 C35 -2.3(4)
C41 C33 C34 C35 -179.7(2)
O5 C33 C34 C39 174.8(2)
C41 C33 C34 C39 -2.5(3)
C39 C34 C35 C36 1.0(4)
C33 C34 C35 C36 177.8(2)
C34 C35 C36 C37 -1.7(4)
C35 C36 C37 C38 0.3(4)
C36 C37 C38 C39 1.7(4)
C37 C38 C39 C34 -2.4(3)
C37 C38 C39 C40 -179.8(2)
C35 C34 C39 C38 1.0(4)
C33 C34 C39 C38 -176.4(2)
C35 C34 C39 C40 179.1(2)
C33 C34 C39 C40 1.7(2)
C38 C39 C40 C41 177.5(3)
C34 C39 C40 C41 -0.2(3)
C38 C39 C40 C42 -1.7(4)
C34 C39 C40 C42 -179.4(2)
C42 C40 C41 C33 177.8(2)
C39 C40 C41 C33 -1.5(3)
O5 C33 C41 C40 -174.8(3)
C34 C33 C41 C40 2.5(3)
C41 C40 C42 C47 149.0(2)
C39 C40 C42 C47 -31.8(3)
C41 C40 C42 C43 -28.2(3)
C39 C40 C42 C43 150.9(2)
C47 C42 C43 C44 -1.1(3)
C40 C42 C43 C44 176.3(2)
C42 C43 C44 C45 0.1(3)
C43 C44 C45 O6 -178.1(2)
C43 C44 C45 C46 1.0(3)
O6 C45 C46 C47 178.20(19)
C44 C45 C46 C47 -1.0(3)
C45 C46 C47 C42 -0.1(3)
C43 C42 C47 C46 1.1(3)
C40 C42 C47 C46 -176.2(2)
O7 C49 C50 C51 -0.9(4)
C57 C49 C50 C51 179.1(2)
O7 C49 C50 C55 -179.8(2)
C57 C49 C50 C55 0.1(3)
C55 C50 C51 C52 -0.3(4)
C49 C50 C51 C52 -179.2(2)
C50 C51 C52 C53 1.1(4)
C51 C52 C53 C54 -0.6(4)
C52 C53 C54 C55 -0.7(4)
C53 C54 C55 C50 1.5(4)
C53 C54 C55 C56 178.7(2)
C51 C50 C55 C54 -1.0(4)
C49 C50 C55 C54 178.1(2)
C51 C50 C55 C56 -178.8(2)
C49 C50 C55 C56 0.2(3)
C54 C55 C56 C57 -178.0(3)
C50 C55 C56 C57 -0.5(3)
C54 C55 C56 C58 2.4(4)
C50 C55 C56 C58 179.9(2)
C58 C56 C57 C49 -179.8(2)
C55 C56 C57 C49 0.6(3)
O7 C49 C57 C56 179.5(3)
C50 C49 C57 C56 -0.4(3)
C57 C56 C58 C59 33.7(3)
C55 C56 C58 C59 -146.8(2)
C57 C56 C58 C63 -143.2(2)
C55 C56 C58 C63 36.3(3)
C63 C58 C59 C60 1.3(3)
C56 C58 C59 C60 -175.8(2)
C58 C59 C60 C61 -0.7(3)
C59 C60 C61 O8 -178.4(2)
C59 C60 C61 C62 -0.4(3)
O8 C61 C62 C63 179.1(2)
C60 C61 C62 C63 0.9(3)
C61 C62 C63 C58 -0.2(3)
C59 C58 C63 C62 -0.8(3)
C56 C58 C63 C62 176.2(2)
C12 C13 O2 C16 -6.4(3)
C14 C13 O2 C16 175.1(2)
C30 C29 O4 C32 -168.4(2)
C28 C29 O4 C32 10.7(3)
C46 C45 O6 C48 -172.1(2)
C44 C45 O6 C48 7.1(3)
C62 C61 O8 C64 176.9(2)
C60 C61 O8 C64 -5.0(3)
